data_4135496
loop_
_publ_author_name
'Liu, Jianguo'
'Song, Heng'
'Wang, Tianlin'
'Jia, Jiong'
'Tong, Qing-Xiao'
'Tung, Chen-Ho'
'Wang, Wenguang'

_publ_section_title
;
 Iron-Catalyzed Regiodivergent Hydrostannation of Alkynes: Intermediacy of
 Fe(IV)--H versus Fe(II)--Vinylidene
;
_journal_name_full 'Journal of the American Chemical Society'
_journal_paper_doi 10.1021/jacs.0c11448
_journal_year 2020
_chemical_formula_moiety '2(C36 H47 Fe O P)'
_chemical_formula_sum 'C72 H94 Fe2 O2 P2'
_chemical_formula_weight 1165.11
_space_group_crystal_system monoclinic
_space_group_IT_number 14
_space_group_name_Hall '-P 2ybc'
_space_group_name_H-M_alt 'P 1 21/c 1'
_atom_sites_solution_hydrogens geom
_atom_sites_solution_primary dual
_audit_creation_date 2019-05-30
_audit_creation_method
;
Olex2 1.2
(compiled 2018.05.29 svn.r3508 for OlexSys, GUI svn.r5506)
;
_cell_angle_alpha 90
_cell_angle_beta 92.910(2)
_cell_angle_gamma 90
_cell_formula_units_Z 4
_cell_length_a 10.5741(2)
_cell_length_b 17.7274(3)
_cell_length_c 33.2179(5)
_cell_measurement_reflns_used 14296
_cell_measurement_temperature 172.99(10)
_cell_measurement_theta_max 75.5890
_cell_measurement_theta_min 3.6210
_cell_volume 6218.71(18)
_computing_cell_refinement 'CrysAlisPro 1.171.40.25a (Rigaku OD, 2018)'
_computing_data_collection 'CrysAlisPro 1.171.40.25a (Rigaku OD, 2018)'
_computing_data_reduction 'CrysAlisPro 1.171.40.25a (Rigaku OD, 2018)'
_computing_molecular_graphics 'Olex2 (Dolomanov et al., 2009)'
_computing_publication_material 'Olex2 (Dolomanov et al., 2009)'
_computing_structure_refinement 'ShelXL (Sheldrick, 2015)'
_computing_structure_solution 'ShelXT (Sheldrick, 2015)'
_diffrn_ambient_environment N~2~
_diffrn_ambient_temperature 172.99(10)
_diffrn_detector 'CCD plate'
_diffrn_detector_area_resol_mean 10.0000
_diffrn_detector_type HyPix
_diffrn_measured_fraction_theta_full 0.975
_diffrn_measured_fraction_theta_max 0.920
_diffrn_measurement_details
;
List of Runs (angles in degrees, time in seconds):

  # Type    Start    End  Width  t~exp~   \w     \q     \k     \f   Frames
--------------------------------------------------------------------------
  1  \w   -100.00 -74.00   1.00    0.42    --  -48.45-119.00  32.00   26
  2  \w   -108.00 -82.00   1.00    0.42    --  -48.45-157.00-121.00   26
  3  \w    -65.00  -6.00   1.00    0.42    --  -48.45 119.00 118.00   59
  4  \w     58.00  83.00   1.00    0.42    --   48.45-157.00-121.00   25
  5  \w     71.00  96.00   1.00    0.42    --   48.45 157.00 -87.00   25
  6  \w     46.00  92.00   1.00    0.42    --   48.45-119.00  32.00   46
  7  \w    -75.00 -49.00   1.00    2.20    --  -86.25 119.00 118.00   26
  8  \w   -110.00 -58.00   1.00    2.20    --  -86.25-157.00-121.00   52
  9  \w    112.00 162.00   1.00    2.20    --  106.49 157.00 -87.00   50
 10  \w    113.00 138.00   1.00    2.20    --  106.49-157.00-121.00   25
 11  \w     49.00 113.00   1.00    2.20    --  106.49-119.00  32.00   64
 12  \w   -120.00 -26.00   1.00    0.42    --  -48.45 -77.00  30.00   94
 13  \w   -157.00 -80.00   1.00    2.20    --  -86.25 -15.00 -90.00   77
 14  \w     36.00 119.00   1.00    2.20    --  106.49 -45.00   0.00   83
 15  \w     47.00  79.00   1.00    2.20    --  106.49 -15.00 -60.00   32
 16  \w     86.00 113.00   1.00    2.20    --  106.49 -15.00 -60.00   27
 17  \w     35.00 117.00   1.00    2.20    --  106.49 -45.00  90.00   82
 18  \w     37.00 118.00   1.00    2.20    --  106.49 -45.00-180.00   81
;
_diffrn_measurement_device 'four-circle diffractometer'
_diffrn_measurement_device_type 'XtaLAB Synergy, Dualflex, HyPix'
_diffrn_measurement_method '\w scans'
_diffrn_orient_matrix_type 'CrysAlisPro convention (1999,Acta A55,543-557)'
_diffrn_orient_matrix_UB_11 0.0428561000
_diffrn_orient_matrix_UB_12 -0.0217758000
_diffrn_orient_matrix_UB_13 0.0434944000
_diffrn_orient_matrix_UB_21 0.0078741000
_diffrn_orient_matrix_UB_22 -0.0833770000
_diffrn_orient_matrix_UB_23 -0.0127258000
_diffrn_orient_matrix_UB_31 0.1391396000
_diffrn_orient_matrix_UB_32 0.0113193000
_diffrn_orient_matrix_UB_33 -0.0102179000
_diffrn_radiation_monochromator mirror
_diffrn_radiation_probe x-ray
_diffrn_radiation_type CuK\a
_diffrn_radiation_wavelength 1.54184
_diffrn_reflns_av_R_equivalents 0.0690
_diffrn_reflns_av_unetI/netI 0.0657
_diffrn_reflns_Laue_measured_fraction_full 0.975
_diffrn_reflns_Laue_measured_fraction_max 0.920
_diffrn_reflns_limit_h_max 13
_diffrn_reflns_limit_h_min -10
_diffrn_reflns_limit_k_max 21
_diffrn_reflns_limit_k_min -21
_diffrn_reflns_limit_l_max 39
_diffrn_reflns_limit_l_min -41
_diffrn_reflns_number 37325
_diffrn_reflns_point_group_measured_fraction_full 0.975
_diffrn_reflns_point_group_measured_fraction_max 0.920
_diffrn_reflns_theta_full 67.684
_diffrn_reflns_theta_max 76.378
_diffrn_reflns_theta_min 3.649
_diffrn_source 'micro-focus sealed X-ray tube'
_diffrn_source_type 'PhotonJet (Cu) X-ray Source'
_exptl_absorpt_coefficient_mu 4.561
_exptl_absorpt_correction_T_max 1.00000
_exptl_absorpt_correction_T_min 0.10220
_exptl_absorpt_correction_type multi-scan
_exptl_absorpt_process_details
;
CrysAlisPro 1.171.40.25a (Rigaku Oxford Diffraction, 2018)
Empirical absorption correction using spherical harmonics,
 implemented in SCALE3 ABSPACK scaling algorithm.
;
_exptl_crystal_density_diffrn 1.244
_exptl_crystal_description block
_exptl_crystal_F_000 2496
_exptl_crystal_size_max 0.07
_exptl_crystal_size_mid 0.04
_exptl_crystal_size_min 0.02
_refine_diff_density_max 0.750
_refine_diff_density_min -1.776
_refine_diff_density_rms 0.158
_refine_ls_extinction_method none
_refine_ls_goodness_of_fit_ref 1.070
_refine_ls_hydrogen_treatment constr
_refine_ls_matrix_type full
_refine_ls_number_parameters 713
_refine_ls_number_reflns 12005
_refine_ls_number_restraints 0
_refine_ls_restrained_S_all 1.070
_refine_ls_R_factor_all 0.0917
_refine_ls_R_factor_gt 0.0728
_refine_ls_shift/su_max 0.001
_refine_ls_shift/su_mean 0.000
_refine_ls_structure_factor_coef Fsqd
_refine_ls_weighting_details 'w=1/[\s^2^(Fo^2^)+(0.1727P)^2^+3.7369P] where P=(Fo^2^+2Fc^2^)/3'
_refine_ls_weighting_scheme calc
_refine_ls_wR_factor_gt 0.1936
_refine_ls_wR_factor_ref 0.2412
_reflns_Friedel_coverage 0.000
_reflns_number_gt 9756
_reflns_number_total 12005
_reflns_threshold_expression 'I > 2\s(I)'
_cod_data_source_file ja0c11448_si_002.cif
_cod_data_source_block 8
_cod_database_code 4135496
_shelxl_version_number 2013-4
_shelx_space_group_comment
;
The symmetry employed for this shelxl refinement is uniquely defined
by the following loop, which should always be used as a source of
symmetry information in preference to the above space-group names.
They are only intended as comments.
;
_reflns_odcompleteness_completeness 97.58
_reflns_odcompleteness_iscentric 1
_reflns_odcompleteness_theta 66.97
_olex2_refinement_description
;
1. Fixed Uiso
 At 1.2 times of:
  All C(H) groups, All C(H,H) groups
 At 1.5 times of:
  All C(H,H,H) groups
2.a Ternary CH refined with riding coordinates:
 C17(H17), C23(H23), C53(H53), C59(H59)
2.b Secondary CH2 refined with riding coordinates:
 C18(H18A,H18B), C19(H19A,H19B), C20(H20A,H20B), C21(H21A,H21B), C22(H22A,
 H22B), C24(H24A,H24B), C25(H25A,H25B), C26(H26A,H26B), C27(H27A,H27B),
 C28(H28A,H28B), C54(H54A,H54B), C55(H55A,H55B), C56(H56A,H56B), C57(H57A,H57B),
  C58(H58A,H58B), C60(H60A,H60B), C61(H61A,H61B), C62(H62A,H62B), C63(H63A,
 H63B), C64(H64A,H64B)
2.c Aromatic/amide H refined with riding coordinates:
 C12(H12), C13(H13), C14(H14), C15(H15), C30(H30), C32(H32), C33(H33),
 C34(H34), C35(H35), C36(H36), C48(H48), C49(H49), C50(H50), C51(H51), C66(H66),
  C68(H68), C69(H69), C70(H70), C71(H71), C72(H72)
2.d Idealised Me refined as rotating group:
 C6(H6A,H6B,H6C), C7(H7A,H7B,H7C), C8(H8A,H8B,H8C), C9(H9A,H9B,H9C), C10(H10A,
 H10B,H10C), C42(H42A,H42B,H42C), C43(H43A,H43B,H43C), C44(H44A,H44B,H44C),
 C45(H45A,H45B,H45C), C46(H46A,H46B,H46C)
;
_olex2_submission_special_instructions 'No special instructions were received'
_oxdiff_exptl_absorpt_empirical_details
;
Empirical correction (ABSPACK) includes:
- Absorption correction using spherical harmonics
- Frame scaling
;
_oxdiff_exptl_absorpt_empirical_full_max 3.685
_oxdiff_exptl_absorpt_empirical_full_min 0.543

loop_
_space_group_symop_operation_xyz
'x, y, z'
'-x, y+1/2, -z+1/2'
'-x, -y, -z'
'x, -y-1/2, z-1/2'

loop_
_atom_site_label
_atom_site_type_symbol
_atom_site_fract_x
_atom_site_fract_y
_atom_site_fract_z
_atom_site_U_iso_or_equiv
_atom_site_adp_type
_atom_site_occupancy
_atom_site_site_symmetry_order
_atom_site_calc_flag
_atom_site_refinement_flags_posn
_atom_site_refinement_flags_adp
_atom_site_refinement_flags_occupancy
_atom_site_disorder_assembly
_atom_site_disorder_group
Fe1 Fe 0.35753(5) 0.93465(3) 0.36538(2) 0.01974(18) Uani 1 1 d . . . . .
P1 P 0.16334(9) 0.89503(5) 0.34514(3) 0.0209(2) Uani 1 1 d . . . . .
O1 O 0.3965(3) 0.90103(15) 0.31077(8) 0.0246(6) Uani 1 1 d . . . . .
C1 C 0.4708(4) 0.9850(2) 0.41137(12) 0.0264(8) Uani 1 1 d . . . . .
C2 C 0.5264(4) 0.9959(2) 0.37369(13) 0.0256(8) Uani 1 1 d . . . . .
C3 C 0.4407(4) 1.0427(2) 0.34962(12) 0.0261(8) Uani 1 1 d . . . . .
C4 C 0.3316(4) 1.0575(2) 0.37100(13) 0.0252(8) Uani 1 1 d . . . . .
C5 C 0.3487(4) 1.0202(2) 0.40959(12) 0.0274(8) Uani 1 1 d . . . . .
C6 C 0.5325(5) 0.9484(3) 0.44799(14) 0.0371(10) Uani 1 1 d . . . . .
H6A H 0.4688 0.9263 0.4638 0.056 Uiso 1 1 calc GR . . . .
H6B H 0.5786 0.9857 0.4637 0.056 Uiso 1 1 calc GR . . . .
H6C H 0.5897 0.9099 0.4399 0.056 Uiso 1 1 calc GR . . . .
C7 C 0.6488(4) 0.9668(3) 0.36109(15) 0.0349(10) Uani 1 1 d . . . . .
H7A H 0.6772 0.9270 0.3790 0.052 Uiso 1 1 calc GR . . . .
H7B H 0.7100 1.0068 0.3620 0.052 Uiso 1 1 calc GR . . . .
H7C H 0.6388 0.9475 0.3341 0.052 Uiso 1 1 calc GR . . . .
C8 C 0.4672(5) 1.0670(2) 0.30751(14) 0.0338(10) Uani 1 1 d . . . . .
H8A H 0.4944 1.0242 0.2925 0.051 Uiso 1 1 calc GR . . . .
H8B H 0.5325 1.1046 0.3085 0.051 Uiso 1 1 calc GR . . . .
H8C H 0.3915 1.0875 0.2946 0.051 Uiso 1 1 calc GR . . . .
C9 C 0.2246(4) 1.1082(2) 0.35895(14) 0.0319(9) Uani 1 1 d . . . . .
H9A H 0.2153 1.1105 0.3301 0.048 Uiso 1 1 calc GR . . . .
H9B H 0.2414 1.1578 0.3695 0.048 Uiso 1 1 calc GR . . . .
H9C H 0.1481 1.0891 0.3695 0.048 Uiso 1 1 calc GR . . . .
C10 C 0.2647(5) 1.0287(3) 0.44415(14) 0.0369(10) Uani 1 1 d . . . . .
H10A H 0.1802 1.0405 0.4341 0.055 Uiso 1 1 calc GR . . . .
H10B H 0.2959 1.0687 0.4614 0.055 Uiso 1 1 calc GR . . . .
H10C H 0.2638 0.9824 0.4591 0.055 Uiso 1 1 calc GR . . . .
C11 C 0.3303(4) 0.8440(2) 0.29490(12) 0.0240(8) Uani 1 1 d . . . . .
C12 C 0.3777(4) 0.8008(2) 0.26337(13) 0.0321(9) Uani 1 1 d . . . . .
H12 H 0.4563 0.8119 0.2534 0.039 Uiso 1 1 calc R . . . .
C13 C 0.3060(5) 0.7415(3) 0.24735(15) 0.0375(10) Uani 1 1 d . . . . .
H13 H 0.3377 0.7133 0.2265 0.045 Uiso 1 1 calc R . . . .
C14 C 0.1891(5) 0.7230(3) 0.26122(16) 0.0422(11) Uani 1 1 d . . . . .
H14 H 0.1433 0.6825 0.2501 0.051 Uiso 1 1 calc R . . . .
C15 C 0.1403(4) 0.7661(2) 0.29233(14) 0.0315(9) Uani 1 1 d . . . . .
H15 H 0.0612 0.7547 0.3018 0.038 Uiso 1 1 calc R . . . .
C16 C 0.2105(4) 0.8258(2) 0.30892(12) 0.0242(8) Uani 1 1 d . . . . .
C17 C 0.0575(4) 0.8481(2) 0.38000(12) 0.0261(8) Uani 1 1 d . . . . .
H17 H -0.0071 0.8212 0.3634 0.031 Uiso 1 1 calc R . . . .
C18 C 0.1270(4) 0.7894(3) 0.40655(14) 0.0318(9) Uani 1 1 d . . . . .
H18A H 0.1647 0.7520 0.3896 0.038 Uiso 1 1 calc R . . . .
H18B H 0.1949 0.8139 0.4224 0.038 Uiso 1 1 calc R . . . .
C19 C 0.0389(5) 0.7507(3) 0.43458(17) 0.0448(12) Uani 1 1 d . . . . .
H19A H 0.0873 0.7166 0.4522 0.054 Uiso 1 1 calc R . . . .
H19B H -0.0228 0.7211 0.4188 0.054 Uiso 1 1 calc R . . . .
C20 C -0.0297(5) 0.8077(4) 0.45989(16) 0.0493(13) Uani 1 1 d . . . . .
H20A H -0.0890 0.7815 0.4763 0.059 Uiso 1 1 calc R . . . .
H20B H 0.0312 0.8335 0.4778 0.059 Uiso 1 1 calc R . . . .
C21 C -0.1006(5) 0.8651(3) 0.43337(16) 0.0451(12) Uani 1 1 d . . . . .
H21A H -0.1401 0.9020 0.4503 0.054 Uiso 1 1 calc R . . . .
H21B H -0.1670 0.8398 0.4173 0.054 Uiso 1 1 calc R . . . .
C22 C -0.0116(5) 0.9055(3) 0.40535(15) 0.0374(10) Uani 1 1 d . . . . .
H22A H -0.0601 0.9396 0.3877 0.045 Uiso 1 1 calc R . . . .
H22B H 0.0497 0.9350 0.4213 0.045 Uiso 1 1 calc R . . . .
C23 C 0.0568(4) 0.9584(2) 0.31421(12) 0.0241(8) Uani 1 1 d . . . . .
H23 H 0.0376 1.0020 0.3310 0.029 Uiso 1 1 calc R . . . .
C24 C -0.0699(4) 0.9235(2) 0.29938(13) 0.0295(9) Uani 1 1 d . . . . .
H24A H -0.0541 0.8796 0.2829 0.035 Uiso 1 1 calc R . . . .
H24B H -0.1157 0.9070 0.3224 0.035 Uiso 1 1 calc R . . . .
C25 C -0.1506(4) 0.9802(3) 0.27472(15) 0.0387(10) Uani 1 1 d . . . . .
H25A H -0.2278 0.9557 0.2646 0.046 Uiso 1 1 calc R . . . .
H25B H -0.1740 1.0214 0.2921 0.046 Uiso 1 1 calc R . . . .
C26 C -0.0809(4) 1.0120(3) 0.23926(14) 0.0354(10) Uani 1 1 d . . . . .
H26A H -0.0665 0.9721 0.2201 0.042 Uiso 1 1 calc R . . . .
H26B H -0.1326 1.0504 0.2257 0.042 Uiso 1 1 calc R . . . .
C27 C 0.0453(4) 1.0460(2) 0.25394(14) 0.0332(9) Uani 1 1 d . . . . .
H27A H 0.0302 1.0892 0.2709 0.040 Uiso 1 1 calc R . . . .
H27B H 0.0904 1.0633 0.2310 0.040 Uiso 1 1 calc R . . . .
C28 C 0.1270(4) 0.9882(2) 0.27780(13) 0.0284(8) Uani 1 1 d . . . . .
H28A H 0.2060 1.0116 0.2872 0.034 Uiso 1 1 calc R . . . .
H28B H 0.1468 0.9464 0.2603 0.034 Uiso 1 1 calc R . . . .
C29 C 0.3961(4) 0.8473(2) 0.38631(11) 0.0254(8) Uani 1 1 d . . . . .
C30 C 0.4447(4) 0.7831(2) 0.40007(13) 0.0299(9) Uani 1 1 d . . . . .
H30 H 0.4039 0.7582 0.4204 0.036 Uiso 1 1 calc R . . . .
C31 C 0.5592(4) 0.7492(2) 0.38506(13) 0.0293(9) Uani 1 1 d . . . . .
C32 C 0.6259(5) 0.6932(3) 0.40779(16) 0.0381(10) Uani 1 1 d . . . . .
H32 H 0.5974 0.6785 0.4326 0.046 Uiso 1 1 calc R . . . .
C33 C 0.7327(5) 0.6603(3) 0.39352(18) 0.0435(12) Uani 1 1 d . . . . .
H33 H 0.7755 0.6236 0.4088 0.052 Uiso 1 1 calc R . . . .
C34 C 0.7774(5) 0.6812(3) 0.35666(17) 0.0430(11) Uani 1 1 d . . . . .
H34 H 0.8486 0.6579 0.3470 0.052 Uiso 1 1 calc R . . . .
C35 C 0.7150(4) 0.7369(3) 0.33440(16) 0.0381(10) Uani 1 1 d . . . . .
H35 H 0.7450 0.7516 0.3098 0.046 Uiso 1 1 calc R . . . .
C36 C 0.6078(4) 0.7709(3) 0.34864(14) 0.0330(9) Uani 1 1 d . . . . .
H36 H 0.5676 0.8089 0.3336 0.040 Uiso 1 1 calc R . . . .
Fe2 Fe 0.20257(5) 0.40552(3) 0.41269(2) 0.01934(18) Uani 1 1 d . . . . .
P2 P 0.38510(9) 0.37109(5) 0.38621(3) 0.0202(2) Uani 1 1 d . . . . .
O2 O 0.1366(3) 0.39394(15) 0.35684(9) 0.0264(6) Uani 1 1 d . . . . .
C37 C 0.2295(4) 0.4682(2) 0.46666(12) 0.0252(8) Uani 1 1 d . . . . .
C38 C 0.2435(4) 0.5212(2) 0.43395(12) 0.0250(8) Uani 1 1 d . . . . .
C39 C 0.1328(4) 0.5218(2) 0.41030(13) 0.0279(8) Uani 1 1 d . . . . .
C40 C 0.0435(4) 0.4695(2) 0.42717(13) 0.0282(8) Uani 1 1 d . . . . .
C41 C 0.1041(4) 0.4395(2) 0.46288(12) 0.0223(8) Uani 1 1 d . . . . .
C42 C 0.3203(4) 0.4555(3) 0.50162(14) 0.0351(10) Uani 1 1 d . . . . .
H42A H 0.3167 0.4037 0.5098 0.053 Uiso 1 1 calc GR . . . .
H42B H 0.2985 0.4875 0.5236 0.053 Uiso 1 1 calc GR . . . .
H42C H 0.4045 0.4673 0.4940 0.053 Uiso 1 1 calc GR . . . .
C43 C 0.3565(5) 0.5725(3) 0.43088(17) 0.0425(12) Uani 1 1 d . . . . .
H43A H 0.4319 0.5461 0.4400 0.064 Uiso 1 1 calc GR . . . .
H43B H 0.3459 0.6163 0.4474 0.064 Uiso 1 1 calc GR . . . .
H43C H 0.3635 0.5877 0.4033 0.064 Uiso 1 1 calc GR . . . .
C44 C 0.1025(6) 0.5670(3) 0.37290(15) 0.0449(13) Uani 1 1 d . . . . .
H44A H 0.1753 0.5961 0.3664 0.067 Uiso 1 1 calc GR . . . .
H44B H 0.0330 0.6003 0.3774 0.067 Uiso 1 1 calc GR . . . .
H44C H 0.0799 0.5336 0.3510 0.067 Uiso 1 1 calc GR . . . .
C45 C -0.0859(4) 0.4541(3) 0.41068(18) 0.0418(11) Uani 1 1 d . . . . .
H45A H -0.0844 0.4457 0.3822 0.063 Uiso 1 1 calc GR . . . .
H45B H -0.1393 0.4965 0.4157 0.063 Uiso 1 1 calc GR . . . .
H45C H -0.1184 0.4101 0.4234 0.063 Uiso 1 1 calc GR . . . .
C46 C 0.0438(5) 0.3907(2) 0.49347(14) 0.0342(10) Uani 1 1 d . . . . .
H46A H -0.0140 0.3562 0.4800 0.051 Uiso 1 1 calc GR . . . .
H46B H -0.0015 0.4219 0.5115 0.051 Uiso 1 1 calc GR . . . .
H46C H 0.1081 0.3629 0.5085 0.051 Uiso 1 1 calc GR . . . .
C47 C 0.1928(4) 0.3431(2) 0.33358(11) 0.0232(7) Uani 1 1 d . . . . .
C48 C 0.1269(4) 0.3124(2) 0.29992(12) 0.0277(8) Uani 1 1 d . . . . .
H48 H 0.0422 0.3245 0.2944 0.033 Uiso 1 1 calc R . . . .
C49 C 0.1895(4) 0.2637(2) 0.27473(12) 0.0309(9) Uani 1 1 d . . . . .
H49 H 0.1463 0.2445 0.2519 0.037 Uiso 1 1 calc R . . . .
C50 C 0.3149(4) 0.2431(2) 0.28295(12) 0.0296(9) Uani 1 1 d . . . . .
H50 H 0.3558 0.2112 0.2656 0.036 Uiso 1 1 calc R . . . .
C51 C 0.3782(4) 0.2710(2) 0.31745(13) 0.0263(8) Uani 1 1 d . . . . .
H51 H 0.4614 0.2564 0.3236 0.032 Uiso 1 1 calc R . . . .
C52 C 0.3187(4) 0.3205(2) 0.34302(11) 0.0233(8) Uani 1 1 d . . . . .
C53 C 0.4857(4) 0.4439(2) 0.36322(12) 0.0241(8) Uani 1 1 d . . . . .
H53 H 0.5147 0.4789 0.3846 0.029 Uiso 1 1 calc R . . . .
C54 C 0.6043(4) 0.4122(3) 0.34351(14) 0.0326(9) Uani 1 1 d . . . . .
H54A H 0.6568 0.3853 0.3635 0.039 Uiso 1 1 calc R . . . .
H54B H 0.5785 0.3770 0.3223 0.039 Uiso 1 1 calc R . . . .
C55 C 0.6807(4) 0.4768(3) 0.32576(14) 0.0365(10) Uani 1 1 d . . . . .
H55A H 0.7120 0.5096 0.3474 0.044 Uiso 1 1 calc R . . . .
H55B H 0.7532 0.4559 0.3129 0.044 Uiso 1 1 calc R . . . .
C56 C 0.6022(5) 0.5226(3) 0.29535(16) 0.0477(13) Uani 1 1 d . . . . .
H56A H 0.5784 0.4912 0.2722 0.057 Uiso 1 1 calc R . . . .
H56B H 0.6523 0.5644 0.2861 0.057 Uiso 1 1 calc R . . . .
C57 C 0.4830(5) 0.5529(3) 0.31375(17) 0.0437(12) Uani 1 1 d . . . . .
H57A H 0.5066 0.5890 0.3348 0.052 Uiso 1 1 calc R . . . .
H57B H 0.4312 0.5789 0.2932 0.052 Uiso 1 1 calc R . . . .
C58 C 0.4068(4) 0.4890(3) 0.33147(14) 0.0354(10) Uani 1 1 d . . . . .
H58A H 0.3771 0.4554 0.3100 0.042 Uiso 1 1 calc R . . . .
H58B H 0.3333 0.5099 0.3438 0.042 Uiso 1 1 calc R . . . .
C59 C 0.5019(4) 0.3087(2) 0.41335(12) 0.0233(8) Uani 1 1 d . . . . .
H59 H 0.5571 0.2880 0.3933 0.028 Uiso 1 1 calc R . . . .
C60 C 0.5861(4) 0.3525(3) 0.44415(13) 0.0298(9) Uani 1 1 d . . . . .
H60A H 0.6273 0.3935 0.4307 0.036 Uiso 1 1 calc R . . . .
H60B H 0.5339 0.3741 0.4644 0.036 Uiso 1 1 calc R . . . .
C61 C 0.6863(4) 0.3016(3) 0.46467(15) 0.0375(10) Uani 1 1 d . . . . .
H61A H 0.7433 0.2835 0.4448 0.045 Uiso 1 1 calc R . . . .
H61B H 0.7356 0.3304 0.4847 0.045 Uiso 1 1 calc R . . . .
C62 C 0.6252(5) 0.2347(3) 0.48485(15) 0.0443(12) Uani 1 1 d . . . . .
H62A H 0.5753 0.2526 0.5066 0.053 Uiso 1 1 calc R . . . .
H62B H 0.6907 0.2016 0.4963 0.053 Uiso 1 1 calc R . . . .
C63 C 0.5395(5) 0.1903(3) 0.45449(16) 0.0418(11) Uani 1 1 d . . . . .
H63A H 0.5908 0.1676 0.4343 0.050 Uiso 1 1 calc R . . . .
H63B H 0.4973 0.1501 0.4684 0.050 Uiso 1 1 calc R . . . .
C64 C 0.4404(4) 0.2423(2) 0.43385(13) 0.0287(9) Uani 1 1 d . . . . .
H64A H 0.3900 0.2138 0.4139 0.034 Uiso 1 1 calc R . . . .
H64B H 0.3841 0.2610 0.4537 0.034 Uiso 1 1 calc R . . . .
C65 C 0.1680(3) 0.3131(2) 0.42425(11) 0.0218(7) Uani 1 1 d . . . . .
C66 C 0.1196(4) 0.2450(2) 0.43164(13) 0.0257(8) Uani 1 1 d . . . . .
H66 H 0.1644 0.2135 0.4496 0.031 Uiso 1 1 calc R . . . .
C67 C 0.0000(4) 0.2174(2) 0.41295(13) 0.0259(8) Uani 1 1 d . . . . .
C68 C -0.0607(4) 0.2552(3) 0.38025(14) 0.0332(9) Uani 1 1 d . . . . .
H68 H -0.0258 0.2994 0.3706 0.040 Uiso 1 1 calc R . . . .
C69 C -0.1718(5) 0.2273(3) 0.36233(15) 0.0411(11) Uani 1 1 d . . . . .
H69 H -0.2124 0.2534 0.3411 0.049 Uiso 1 1 calc R . . . .
C70 C -0.2234(5) 0.1598(3) 0.37602(19) 0.0478(13) Uani 1 1 d . . . . .
H70 H -0.2971 0.1402 0.3636 0.057 Uiso 1 1 calc R . . . .
C71 C -0.1636(5) 0.1229(3) 0.40799(18) 0.0426(12) Uani 1 1 d . . . . .
H71 H -0.1978 0.0782 0.4172 0.051 Uiso 1 1 calc R . . . .
C72 C -0.0546(4) 0.1506(2) 0.42655(15) 0.0325(9) Uani 1 1 d . . . . .
H72 H -0.0165 0.1249 0.4484 0.039 Uiso 1 1 calc R . . . .

loop_
_atom_site_aniso_label
_atom_site_aniso_U_11
_atom_site_aniso_U_22
_atom_site_aniso_U_33
_atom_site_aniso_U_23
_atom_site_aniso_U_13
_atom_site_aniso_U_12
Fe1 0.0244(3) 0.0164(3) 0.0185(3) -0.0007(2) 0.0015(2) 0.0009(2)
P1 0.0240(5) 0.0187(5) 0.0200(4) 0.0002(3) 0.0008(3) -0.0004(3)
O1 0.0286(14) 0.0218(13) 0.0235(13) -0.0015(10) 0.0027(11) 0.0013(10)
C1 0.034(2) 0.0230(19) 0.0222(18) -0.0037(15) -0.0038(15) 0.0047(15)
C2 0.0222(19) 0.0215(18) 0.033(2) -0.0070(15) -0.0014(15) -0.0056(14)
C3 0.036(2) 0.0171(18) 0.0255(19) -0.0045(15) 0.0011(15) -0.0066(15)
C4 0.031(2) 0.0157(18) 0.029(2) -0.0066(15) 0.0006(16) 0.0035(14)
C5 0.034(2) 0.0236(19) 0.0251(19) -0.0070(15) 0.0028(16) 0.0007(16)
C6 0.046(3) 0.041(3) 0.023(2) -0.0014(18) -0.0064(18) 0.009(2)
C7 0.032(2) 0.029(2) 0.044(3) -0.0054(19) 0.0041(18) -0.0085(17)
C8 0.043(3) 0.027(2) 0.032(2) 0.0043(17) 0.0091(18) -0.0067(18)
C9 0.043(3) 0.0167(18) 0.036(2) -0.0053(16) -0.0015(18) 0.0024(16)
C10 0.044(3) 0.040(3) 0.027(2) -0.0107(18) 0.0079(18) 0.001(2)
C11 0.033(2) 0.0176(18) 0.0214(17) -0.0004(14) -0.0016(14) 0.0036(14)
C12 0.039(2) 0.029(2) 0.029(2) -0.0043(17) 0.0064(17) 0.0122(18)
C13 0.049(3) 0.030(2) 0.034(2) -0.0134(18) 0.0046(19) 0.0077(19)
C14 0.059(3) 0.022(2) 0.045(3) -0.0150(19) -0.006(2) 0.000(2)
C15 0.036(2) 0.025(2) 0.032(2) -0.0034(17) -0.0036(17) -0.0013(17)
C16 0.033(2) 0.0169(17) 0.0222(18) 0.0018(14) -0.0005(15) 0.0017(15)
C17 0.0232(19) 0.029(2) 0.0259(19) 0.0022(16) 0.0030(14) 0.0034(15)
C18 0.024(2) 0.035(2) 0.037(2) 0.0122(18) 0.0066(17) -0.0048(16)
C19 0.044(3) 0.047(3) 0.044(3) 0.022(2) 0.006(2) -0.004(2)
C20 0.048(3) 0.068(4) 0.032(2) 0.019(2) 0.015(2) 0.001(3)
C21 0.039(3) 0.058(3) 0.040(3) 0.008(2) 0.018(2) 0.001(2)
C22 0.046(3) 0.037(3) 0.029(2) 0.0003(18) 0.0057(19) 0.004(2)
C23 0.026(2) 0.0230(19) 0.0228(18) 0.0001(14) 0.0006(14) 0.0023(15)
C24 0.028(2) 0.030(2) 0.031(2) 0.0036(17) -0.0024(16) -0.0001(16)
C25 0.034(2) 0.044(3) 0.037(2) 0.002(2) -0.0046(18) 0.0000(19)
C26 0.042(2) 0.033(2) 0.030(2) 0.0034(18) -0.0115(18) 0.0085(19)
C27 0.042(3) 0.026(2) 0.031(2) 0.0025(17) 0.0020(18) 0.0059(18)
C28 0.033(2) 0.025(2) 0.0266(19) 0.0035(16) 0.0028(16) 0.0046(16)
C29 0.030(2) 0.027(2) 0.0188(17) 0.0021(15) 0.0011(14) 0.0033(15)
C30 0.037(2) 0.025(2) 0.028(2) 0.0057(16) 0.0022(16) 0.0085(16)
C31 0.036(2) 0.0186(18) 0.033(2) 0.0036(16) -0.0027(17) 0.0029(16)
C32 0.046(3) 0.025(2) 0.042(3) 0.0089(19) -0.008(2) 0.0031(19)
C33 0.033(2) 0.029(2) 0.066(3) 0.001(2) -0.012(2) 0.0158(18)
C34 0.033(2) 0.043(3) 0.052(3) -0.008(2) -0.004(2) 0.015(2)
C35 0.032(2) 0.043(3) 0.040(2) -0.006(2) 0.0033(19) 0.0077(19)
C36 0.040(2) 0.030(2) 0.029(2) 0.0024(17) 0.0008(17) 0.0073(18)
Fe2 0.0222(3) 0.0155(3) 0.0203(3) -0.0019(2) 0.0000(2) 0.0006(2)
P2 0.0218(5) 0.0189(5) 0.0201(4) -0.0004(3) 0.0010(3) 0.0001(3)
O2 0.0306(15) 0.0234(14) 0.0249(14) -0.0023(11) -0.0010(11) 0.0007(11)
C37 0.034(2) 0.0192(18) 0.0222(18) -0.0058(14) -0.0002(15) 0.0011(15)
C38 0.028(2) 0.0184(18) 0.0292(19) -0.0073(15) 0.0058(15) -0.0028(14)
C39 0.035(2) 0.0196(19) 0.030(2) -0.0040(15) 0.0037(16) 0.0080(15)
C40 0.030(2) 0.0212(19) 0.033(2) -0.0086(16) 0.0038(16) 0.0075(15)
C41 0.0237(19) 0.0175(17) 0.0265(19) -0.0054(14) 0.0075(15) -0.0010(14)
C42 0.035(2) 0.041(2) 0.028(2) -0.0096(19) -0.0055(17) 0.0005(19)
C43 0.056(3) 0.027(2) 0.046(3) -0.008(2) 0.011(2) -0.016(2)
C44 0.071(4) 0.033(3) 0.030(2) 0.0011(19) -0.002(2) 0.022(2)
C45 0.030(2) 0.040(3) 0.054(3) -0.009(2) -0.007(2) 0.0074(19)
C46 0.045(3) 0.028(2) 0.031(2) -0.0061(17) 0.0153(19) 0.0021(18)
C47 0.030(2) 0.0194(18) 0.0202(17) -0.0005(14) -0.0004(14) 0.0016(14)
C48 0.030(2) 0.028(2) 0.0249(19) 0.0006(16) -0.0046(15) 0.0003(16)
C49 0.043(2) 0.030(2) 0.0198(18) -0.0044(15) 0.0022(16) -0.0021(17)
C50 0.044(2) 0.024(2) 0.0208(18) -0.0030(15) 0.0030(16) 0.0032(17)
C51 0.030(2) 0.0215(19) 0.0272(19) 0.0006(15) 0.0028(15) -0.0003(15)
C52 0.031(2) 0.0190(17) 0.0197(17) -0.0012(14) 0.0039(14) -0.0013(14)
C53 0.0211(19) 0.0252(19) 0.0260(19) 0.0027(15) 0.0031(14) 0.0087(14)
C54 0.040(2) 0.032(2) 0.026(2) 0.0002(17) 0.0075(17) -0.0044(18)
C55 0.034(2) 0.044(3) 0.033(2) 0.0060(19) 0.0100(18) -0.0089(19)
C56 0.053(3) 0.054(3) 0.036(3) 0.018(2) -0.001(2) -0.015(2)
C57 0.046(3) 0.040(3) 0.044(3) 0.019(2) -0.004(2) -0.006(2)
C58 0.039(2) 0.034(2) 0.032(2) 0.0100(18) -0.0032(18) -0.0021(18)
C59 0.0221(19) 0.0249(19) 0.0231(18) 0.0016(14) 0.0030(14) 0.0010(14)
C60 0.031(2) 0.033(2) 0.0251(19) -0.0015(16) 0.0005(15) -0.0029(17)
C61 0.023(2) 0.052(3) 0.037(2) 0.001(2) -0.0026(17) -0.0047(19)
C62 0.034(2) 0.064(3) 0.033(2) 0.020(2) -0.0097(19) 0.006(2)
C63 0.038(3) 0.041(3) 0.046(3) 0.020(2) -0.003(2) 0.003(2)
C64 0.024(2) 0.031(2) 0.031(2) 0.0094(17) -0.0037(15) -0.0014(16)
C65 0.0207(18) 0.0254(19) 0.0193(17) -0.0012(14) 0.0003(13) 0.0083(14)
C66 0.027(2) 0.0200(18) 0.030(2) 0.0000(15) 0.0036(15) 0.0003(15)
C67 0.0224(19) 0.0241(19) 0.032(2) -0.0039(16) 0.0061(15) -0.0022(14)
C68 0.038(2) 0.028(2) 0.035(2) -0.0103(17) 0.0050(18) -0.0012(17)
C69 0.043(3) 0.043(3) 0.036(2) -0.006(2) -0.005(2) -0.004(2)
C70 0.035(3) 0.046(3) 0.062(3) -0.015(3) -0.002(2) -0.015(2)
C71 0.043(3) 0.028(2) 0.058(3) -0.010(2) 0.009(2) -0.0100(19)
C72 0.032(2) 0.0201(19) 0.046(2) -0.0062(18) 0.0065(18) -0.0044(16)

loop_
_atom_type_symbol
_atom_type_description
_atom_type_scat_dispersion_real
_atom_type_scat_dispersion_imag
_atom_type_scat_source
C C 0.0181 0.0091 'International Tables Vol C Tables 4.2.6.8 and 6.1.1.4'
H H 0.0000 0.0000 'International Tables Vol C Tables 4.2.6.8 and 6.1.1.4'
Fe Fe -1.1336 3.1974 'International Tables Vol C Tables 4.2.6.8 and 6.1.1.4'
O O 0.0492 0.0322 'International Tables Vol C Tables 4.2.6.8 and 6.1.1.4'
P P 0.2955 0.4335 'International Tables Vol C Tables 4.2.6.8 and 6.1.1.4'

loop_
_geom_angle_atom_site_label_1
_geom_angle_atom_site_label_2
_geom_angle_atom_site_label_3
_geom_angle
_geom_angle_site_symmetry_1
_geom_angle_site_symmetry_3
_geom_angle_publ_flag
O1 Fe1 P1 81.98(9) . . ?
O1 Fe1 C1 131.42(15) . . ?
O1 Fe1 C2 93.52(14) . . ?
O1 Fe1 C3 86.52(13) . . ?
O1 Fe1 C4 114.15(14) . . ?
O1 Fe1 C5 150.83(14) . . ?
C1 Fe1 P1 146.56(12) . . ?
C1 Fe1 C2 39.71(16) . . ?
C1 Fe1 C3 65.06(16) . . ?
C1 Fe1 C4 65.54(15) . . ?
C1 Fe1 C5 39.80(16) . . ?
C2 Fe1 P1 164.46(12) . . ?
C2 Fe1 C3 39.30(16) . . ?
C2 Fe1 C4 65.52(16) . . ?
C2 Fe1 C5 66.71(16) . . ?
C3 Fe1 P1 125.26(12) . . ?
C3 Fe1 C4 37.47(15) . . ?
C4 Fe1 P1 102.67(11) . . ?
C5 Fe1 P1 111.15(12) . . ?
C5 Fe1 C3 64.52(15) . . ?
C5 Fe1 C4 39.02(16) . . ?
C29 Fe1 P1 91.94(14) . . ?
C29 Fe1 O1 92.47(15) . . ?
C29 Fe1 C1 88.47(18) . . ?
C29 Fe1 C2 103.15(18) . . ?
C29 Fe1 C3 142.08(18) . . ?
C29 Fe1 C4 150.95(17) . . ?
C29 Fe1 C5 112.24(18) . . ?
C16 P1 Fe1 97.64(14) . . ?
C16 P1 C17 107.93(18) . . ?
C16 P1 C23 102.84(18) . . ?
C17 P1 Fe1 121.85(14) . . ?
C17 P1 C23 104.41(18) . . ?
C23 P1 Fe1 119.70(13) . . ?
C11 O1 Fe1 117.8(2) . . ?
C2 C1 Fe1 70.3(2) . . ?
C2 C1 C5 108.4(3) . . ?
C2 C1 C6 126.2(4) . . ?
C5 C1 Fe1 71.0(2) . . ?
C5 C1 C6 125.2(4) . . ?
C6 C1 Fe1 128.2(3) . . ?
C1 C2 Fe1 70.0(2) . . ?
C1 C2 C3 106.9(3) . . ?
C1 C2 C7 127.6(4) . . ?
C3 C2 Fe1 73.6(2) . . ?
C3 C2 C7 125.5(4) . . ?
C7 C2 Fe1 122.4(3) . . ?
C2 C3 Fe1 67.1(2) . . ?
C2 C3 C8 122.7(4) . . ?
C4 C3 Fe1 72.1(2) . . ?
C4 C3 C2 109.6(4) . . ?
C4 C3 C8 127.7(4) . . ?
C8 C3 Fe1 124.8(3) . . ?
C3 C4 Fe1 70.5(2) . . ?
C3 C4 C5 107.1(3) . . ?
C3 C4 C9 127.5(4) . . ?
C5 C4 Fe1 67.2(2) . . ?
C5 C4 C9 125.1(4) . . ?
C9 C4 Fe1 132.2(3) . . ?
C1 C5 Fe1 69.2(2) . . ?
C1 C5 C4 107.9(3) . . ?
C1 C5 C10 125.6(4) . . ?
C4 C5 Fe1 73.7(2) . . ?
C4 C5 C10 125.6(4) . . ?
C10 C5 Fe1 130.9(3) . . ?
C1 C6 H6A 109.5 . . ?
C1 C6 H6B 109.5 . . ?
C1 C6 H6C 109.5 . . ?
H6A C6 H6B 109.5 . . ?
H6A C6 H6C 109.5 . . ?
H6B C6 H6C 109.5 . . ?
C2 C7 H7A 109.5 . . ?
C2 C7 H7B 109.5 . . ?
C2 C7 H7C 109.5 . . ?
H7A C7 H7B 109.5 . . ?
H7A C7 H7C 109.5 . . ?
H7B C7 H7C 109.5 . . ?
C3 C8 H8A 109.5 . . ?
C3 C8 H8B 109.5 . . ?
C3 C8 H8C 109.5 . . ?
H8A C8 H8B 109.5 . . ?
H8A C8 H8C 109.5 . . ?
H8B C8 H8C 109.5 . . ?
C4 C9 H9A 109.5 . . ?
C4 C9 H9B 109.5 . . ?
C4 C9 H9C 109.5 . . ?
H9A C9 H9B 109.5 . . ?
H9A C9 H9C 109.5 . . ?
H9B C9 H9C 109.5 . . ?
C5 C10 H10A 109.5 . . ?
C5 C10 H10B 109.5 . . ?
C5 C10 H10C 109.5 . . ?
H10A C10 H10B 109.5 . . ?
H10A C10 H10C 109.5 . . ?
H10B C10 H10C 109.5 . . ?
O1 C11 C12 120.7(4) . . ?
O1 C11 C16 120.7(3) . . ?
C16 C11 C12 118.7(4) . . ?
C11 C12 H12 120.4 . . ?
C13 C12 C11 119.3(4) . . ?
C13 C12 H12 120.4 . . ?
C12 C13 H13 118.9 . . ?
C14 C13 C12 122.3(4) . . ?
C14 C13 H13 118.9 . . ?
C13 C14 H14 120.5 . . ?
C13 C14 C15 119.0(4) . . ?
C15 C14 H14 120.5 . . ?
C14 C15 H15 120.1 . . ?
C16 C15 C14 119.8(4) . . ?
C16 C15 H15 120.1 . . ?
C11 C16 P1 110.3(3) . . ?
C15 C16 P1 128.4(3) . . ?
C15 C16 C11 121.0(4) . . ?
P1 C17 H17 107.1 . . ?
C18 C17 P1 112.3(3) . . ?
C18 C17 H17 107.1 . . ?
C18 C17 C22 111.3(4) . . ?
C22 C17 P1 111.5(3) . . ?
C22 C17 H17 107.1 . . ?
C17 C18 H18A 109.3 . . ?
C17 C18 H18B 109.3 . . ?
H18A C18 H18B 107.9 . . ?
C19 C18 C17 111.7(4) . . ?
C19 C18 H18A 109.3 . . ?
C19 C18 H18B 109.3 . . ?
C18 C19 H19A 109.4 . . ?
C18 C19 H19B 109.4 . . ?
C18 C19 C20 111.3(4) . . ?
H19A C19 H19B 108.0 . . ?
C20 C19 H19A 109.4 . . ?
C20 C19 H19B 109.4 . . ?
C19 C20 H20A 109.4 . . ?
C19 C20 H20B 109.4 . . ?
H20A C20 H20B 108.0 . . ?
C21 C20 C19 111.1(4) . . ?
C21 C20 H20A 109.4 . . ?
C21 C20 H20B 109.4 . . ?
C20 C21 H21A 109.4 . . ?
C20 C21 H21B 109.4 . . ?
C20 C21 C22 111.4(4) . . ?
H21A C21 H21B 108.0 . . ?
C22 C21 H21A 109.4 . . ?
C22 C21 H21B 109.4 . . ?
C17 C22 C21 110.4(4) . . ?
C17 C22 H22A 109.6 . . ?
C17 C22 H22B 109.6 . . ?
C21 C22 H22A 109.6 . . ?
C21 C22 H22B 109.6 . . ?
H22A C22 H22B 108.1 . . ?
P1 C23 H23 107.3 . . ?
C24 C23 P1 115.3(3) . . ?
C24 C23 H23 107.3 . . ?
C24 C23 C28 109.5(3) . . ?
C28 C23 P1 109.7(3) . . ?
C28 C23 H23 107.3 . . ?
C23 C24 H24A 109.4 . . ?
C23 C24 H24B 109.4 . . ?
H24A C24 H24B 108.0 . . ?
C25 C24 C23 111.2(4) . . ?
C25 C24 H24A 109.4 . . ?
C25 C24 H24B 109.4 . . ?
C24 C25 H25A 109.2 . . ?
C24 C25 H25B 109.2 . . ?
H25A C25 H25B 107.9 . . ?
C26 C25 C24 112.2(4) . . ?
C26 C25 H25A 109.2 . . ?
C26 C25 H25B 109.2 . . ?
C25 C26 H26A 109.6 . . ?
C25 C26 H26B 109.6 . . ?
H26A C26 H26B 108.1 . . ?
C27 C26 C25 110.4(4) . . ?
C27 C26 H26A 109.6 . . ?
C27 C26 H26B 109.6 . . ?
C26 C27 H27A 109.4 . . ?
C26 C27 H27B 109.4 . . ?
C26 C27 C28 111.3(4) . . ?
H27A C27 H27B 108.0 . . ?
C28 C27 H27A 109.4 . . ?
C28 C27 H27B 109.4 . . ?
C23 C28 H28A 109.5 . . ?
C23 C28 H28B 109.5 . . ?
C27 C28 C23 110.7(3) . . ?
C27 C28 H28A 109.5 . . ?
C27 C28 H28B 109.5 . . ?
H28A C28 H28B 108.1 . . ?
C30 C29 Fe1 170.3(4) . . ?
C29 C30 H30 118.3 . . ?
C29 C30 C31 123.4(4) . . ?
C31 C30 H30 118.3 . . ?
C32 C31 C30 120.4(4) . . ?
C36 C31 C30 122.1(4) . . ?
C36 C31 C32 117.5(4) . . ?
C31 C32 H32 119.7 . . ?
C33 C32 C31 120.6(5) . . ?
C33 C32 H32 119.7 . . ?
C32 C33 H33 119.5 . . ?
C32 C33 C34 121.0(4) . . ?
C34 C33 H33 119.5 . . ?
C33 C34 H34 120.4 . . ?
C35 C34 C33 119.3(4) . . ?
C35 C34 H34 120.4 . . ?
C34 C35 H35 119.9 . . ?
C34 C35 C36 120.3(5) . . ?
C36 C35 H35 119.9 . . ?
C31 C36 H36 119.3 . . ?
C35 C36 C31 121.3(4) . . ?
C35 C36 H36 119.3 . . ?
O2 Fe2 P2 82.67(9) . . ?
O2 Fe2 C37 152.05(14) . . ?
O2 Fe2 C38 117.10(14) . . ?
O2 Fe2 C39 87.78(14) . . ?
O2 Fe2 C40 91.30(15) . . ?
O2 Fe2 C41 127.97(14) . . ?
C37 Fe2 P2 113.15(12) . . ?
C37 Fe2 C38 39.14(15) . . ?
C37 Fe2 C39 64.34(16) . . ?
C38 Fe2 P2 102.70(11) . . ?
C39 Fe2 P2 122.45(12) . . ?
C39 Fe2 C38 36.51(16) . . ?
C40 Fe2 P2 161.58(13) . . ?
C40 Fe2 C37 66.30(16) . . ?
C40 Fe2 C38 64.63(15) . . ?
C40 Fe2 C39 39.57(16) . . ?
C41 Fe2 P2 149.33(12) . . ?
C41 Fe2 C37 39.37(16) . . ?
C41 Fe2 C38 64.89(14) . . ?
C41 Fe2 C39 65.08(15) . . ?
C41 Fe2 C40 39.57(16) . . ?
C65 Fe2 P2 91.44(12) . . ?
C65 Fe2 O2 92.40(15) . . ?
C65 Fe2 C37 109.32(17) . . ?
C65 Fe2 C38 148.42(17) . . ?
C65 Fe2 C39 145.76(17) . . ?
C65 Fe2 C40 106.24(17) . . ?
C65 Fe2 C41 88.64(16) . . ?
C52 P2 Fe2 98.00(13) . . ?
C52 P2 C53 103.06(18) . . ?
C52 P2 C59 108.21(18) . . ?
C53 P2 Fe2 119.54(12) . . ?
C59 P2 Fe2 122.36(12) . . ?
C59 P2 C53 103.42(17) . . ?
C47 O2 Fe2 117.9(2) . . ?
C38 C37 Fe2 73.7(2) . . ?
C38 C37 C42 126.7(4) . . ?
C41 C37 Fe2 69.6(2) . . ?
C41 C37 C38 107.2(4) . . ?
C41 C37 C42 125.3(4) . . ?
C42 C37 Fe2 129.5(3) . . ?
C37 C38 Fe2 67.1(2) . . ?
C37 C38 C43 123.5(4) . . ?
C39 C38 Fe2 71.1(2) . . ?
C39 C38 C37 108.4(3) . . ?
C39 C38 C43 127.6(4) . . ?
C43 C38 Fe2 133.0(3) . . ?
C38 C39 Fe2 72.4(2) . . ?
C38 C39 C40 109.0(4) . . ?
C38 C39 C44 128.0(4) . . ?
C40 C39 Fe2 67.1(2) . . ?
C40 C39 C44 123.0(4) . . ?
C44 C39 Fe2 126.2(3) . . ?
C39 C40 Fe2 73.4(2) . . ?
C39 C40 C45 125.7(4) . . ?
C41 C40 Fe2 70.0(2) . . ?
C41 C40 C39 106.6(4) . . ?
C41 C40 C45 127.7(4) . . ?
C45 C40 Fe2 123.6(3) . . ?
C37 C41 Fe2 71.0(2) . . ?
C37 C41 C40 108.6(3) . . ?
C37 C41 C46 125.0(4) . . ?
C40 C41 Fe2 70.4(2) . . ?
C40 C41 C46 126.2(4) . . ?
C46 C41 Fe2 128.2(3) . . ?
C37 C42 H42A 109.5 . . ?
C37 C42 H42B 109.5 . . ?
C37 C42 H42C 109.5 . . ?
H42A C42 H42B 109.5 . . ?
H42A C42 H42C 109.5 . . ?
H42B C42 H42C 109.5 . . ?
C38 C43 H43A 109.5 . . ?
C38 C43 H43B 109.5 . . ?
C38 C43 H43C 109.5 . . ?
H43A C43 H43B 109.5 . . ?
H43A C43 H43C 109.5 . . ?
H43B C43 H43C 109.5 . . ?
C39 C44 H44A 109.5 . . ?
C39 C44 H44B 109.5 . . ?
C39 C44 H44C 109.5 . . ?
H44A C44 H44B 109.5 . . ?
H44A C44 H44C 109.5 . . ?
H44B C44 H44C 109.5 . . ?
C40 C45 H45A 109.5 . . ?
C40 C45 H45B 109.5 . . ?
C40 C45 H45C 109.5 . . ?
H45A C45 H45B 109.5 . . ?
H45A C45 H45C 109.5 . . ?
H45B C45 H45C 109.5 . . ?
C41 C46 H46A 109.5 . . ?
C41 C46 H46B 109.5 . . ?
C41 C46 H46C 109.5 . . ?
H46A C46 H46B 109.5 . . ?
H46A C46 H46C 109.5 . . ?
H46B C46 H46C 109.5 . . ?
O2 C47 C48 120.2(4) . . ?
O2 C47 C52 120.1(3) . . ?
C48 C47 C52 119.6(4) . . ?
C47 C48 H48 120.3 . . ?
C49 C48 C47 119.3(4) . . ?
C49 C48 H48 120.3 . . ?
C48 C49 H49 119.3 . . ?
C50 C49 C48 121.5(4) . . ?
C50 C49 H49 119.3 . . ?
C49 C50 H50 120.5 . . ?
C51 C50 C49 119.0(4) . . ?
C51 C50 H50 120.5 . . ?
C50 C51 H51 119.5 . . ?
C50 C51 C52 120.9(4) . . ?
C52 C51 H51 119.5 . . ?
C47 C52 P2 111.1(3) . . ?
C51 C52 P2 129.0(3) . . ?
C51 C52 C47 119.6(4) . . ?
P2 C53 H53 107.8 . . ?
C54 C53 P2 114.5(3) . . ?
C54 C53 H53 107.8 . . ?
C58 C53 P2 110.0(3) . . ?
C58 C53 H53 107.8 . . ?
C58 C53 C54 108.8(3) . . ?
C53 C54 H54A 109.6 . . ?
C53 C54 H54B 109.6 . . ?
H54A C54 H54B 108.1 . . ?
C55 C54 C53 110.2(4) . . ?
C55 C54 H54A 109.6 . . ?
C55 C54 H54B 109.6 . . ?
C54 C55 H55A 109.2 . . ?
C54 C55 H55B 109.2 . . ?
H55A C55 H55B 107.9 . . ?
C56 C55 C54 112.1(4) . . ?
C56 C55 H55A 109.2 . . ?
C56 C55 H55B 109.2 . . ?
C55 C56 H56A 109.4 . . ?
C55 C56 H56B 109.4 . . ?
C55 C56 C57 111.0(4) . . ?
H56A C56 H56B 108.0 . . ?
C57 C56 H56A 109.4 . . ?
C57 C56 H56B 109.4 . . ?
C56 C57 H57A 109.5 . . ?
C56 C57 H57B 109.5 . . ?
H57A C57 H57B 108.1 . . ?
C58 C57 C56 110.8(4) . . ?
C58 C57 H57A 109.5 . . ?
C58 C57 H57B 109.5 . . ?
C53 C58 H58A 109.2 . . ?
C53 C58 H58B 109.2 . . ?
C57 C58 C53 111.9(4) . . ?
C57 C58 H58A 109.2 . . ?
C57 C58 H58B 109.2 . . ?
H58A C58 H58B 107.9 . . ?
P2 C59 H59 107.3 . . ?
C60 C59 P2 111.9(3) . . ?
C60 C59 H59 107.3 . . ?
C64 C59 P2 112.9(3) . . ?
C64 C59 H59 107.3 . . ?
C64 C59 C60 109.8(3) . . ?
C59 C60 H60A 109.3 . . ?
C59 C60 H60B 109.3 . . ?
H60A C60 H60B 108.0 . . ?
C61 C60 C59 111.5(4) . . ?
C61 C60 H60A 109.3 . . ?
C61 C60 H60B 109.3 . . ?
C60 C61 H61A 109.5 . . ?
C60 C61 H61B 109.5 . . ?
H61A C61 H61B 108.1 . . ?
C62 C61 C60 110.9(4) . . ?
C62 C61 H61A 109.5 . . ?
C62 C61 H61B 109.5 . . ?
C61 C62 H62A 109.4 . . ?
C61 C62 H62B 109.4 . . ?
C61 C62 C63 111.1(4) . . ?
H62A C62 H62B 108.0 . . ?
C63 C62 H62A 109.4 . . ?
C63 C62 H62B 109.4 . . ?
C62 C63 H63A 109.5 . . ?
C62 C63 H63B 109.5 . . ?
H63A C63 H63B 108.1 . . ?
C64 C63 C62 110.6(4) . . ?
C64 C63 H63A 109.5 . . ?
C64 C63 H63B 109.5 . . ?
C59 C64 C63 111.6(3) . . ?
C59 C64 H64A 109.3 . . ?
C59 C64 H64B 109.3 . . ?
C63 C64 H64A 109.3 . . ?
C63 C64 H64B 109.3 . . ?
H64A C64 H64B 108.0 . . ?
C66 C65 Fe2 169.7(3) . . ?
C65 C66 H66 118.2 . . ?
C65 C66 C67 123.6(4) . . ?
C67 C66 H66 118.2 . . ?
C68 C67 C66 121.3(4) . . ?
C72 C67 C66 120.4(4) . . ?
C72 C67 C68 118.2(4) . . ?
C67 C68 H68 119.7 . . ?
C69 C68 C67 120.5(4) . . ?
C69 C68 H68 119.7 . . ?
C68 C69 H69 119.9 . . ?
C68 C69 C70 120.2(5) . . ?
C70 C69 H69 119.9 . . ?
C69 C70 H70 120.4 . . ?
C71 C70 C69 119.1(5) . . ?
C71 C70 H70 120.4 . . ?
C70 C71 H71 119.3 . . ?
C72 C71 C70 121.4(5) . . ?
C72 C71 H71 119.3 . . ?
C67 C72 H72 119.7 . . ?
C71 C72 C67 120.6(5) . . ?
C71 C72 H72 119.7 . . ?

loop_
_geom_bond_atom_site_label_1
_geom_bond_atom_site_label_2
_geom_bond_distance
_geom_bond_site_symmetry_2
_geom_bond_publ_flag
Fe1 P1 2.2408(11) . ?
Fe1 O1 1.973(3) . ?
Fe1 C1 2.092(4) . ?
Fe1 C2 2.096(4) . ?
Fe1 C3 2.183(4) . ?
Fe1 C4 2.204(4) . ?
Fe1 C5 2.117(4) . ?
Fe1 C29 1.737(4) . ?
P1 C16 1.807(4) . ?
P1 C17 1.848(4) . ?
P1 C23 1.863(4) . ?
O1 C11 1.323(5) . ?
C1 C2 1.422(6) . ?
C1 C5 1.433(6) . ?
C1 C6 1.498(6) . ?
C2 C3 1.441(6) . ?
C2 C7 1.474(6) . ?
C3 C4 1.409(6) . ?
C3 C8 1.503(6) . ?
C4 C5 1.445(6) . ?
C4 C9 1.484(6) . ?
C5 C10 1.495(6) . ?
C6 H6A 0.9600 . ?
C6 H6B 0.9600 . ?
C6 H6C 0.9600 . ?
C7 H7A 0.9600 . ?
C7 H7B 0.9600 . ?
C7 H7C 0.9600 . ?
C8 H8A 0.9600 . ?
C8 H8B 0.9600 . ?
C8 H8C 0.9600 . ?
C9 H9A 0.9600 . ?
C9 H9B 0.9600 . ?
C9 H9C 0.9600 . ?
C10 H10A 0.9600 . ?
C10 H10B 0.9600 . ?
C10 H10C 0.9600 . ?
C11 C12 1.411(5) . ?
C11 C16 1.410(6) . ?
C12 H12 0.9300 . ?
C12 C13 1.387(7) . ?
C13 H13 0.9300 . ?
C13 C14 1.381(8) . ?
C14 H14 0.9300 . ?
C14 C15 1.404(6) . ?
C15 H15 0.9300 . ?
C15 C16 1.391(6) . ?
C17 H17 0.9800 . ?
C17 C18 1.528(6) . ?
C17 C22 1.529(6) . ?
C18 H18A 0.9700 . ?
C18 H18B 0.9700 . ?
C18 C19 1.515(6) . ?
C19 H19A 0.9700 . ?
C19 H19B 0.9700 . ?
C19 C20 1.522(8) . ?
C20 H20A 0.9700 . ?
C20 H20B 0.9700 . ?
C20 C21 1.519(8) . ?
C21 H21A 0.9700 . ?
C21 H21B 0.9700 . ?
C21 C22 1.534(7) . ?
C22 H22A 0.9700 . ?
C22 H22B 0.9700 . ?
C23 H23 0.9800 . ?
C23 C24 1.535(6) . ?
C23 C28 1.544(5) . ?
C24 H24A 0.9700 . ?
C24 H24B 0.9700 . ?
C24 C25 1.529(6) . ?
C25 H25A 0.9700 . ?
C25 H25B 0.9700 . ?
C25 C26 1.529(7) . ?
C26 H26A 0.9700 . ?
C26 H26B 0.9700 . ?
C26 C27 1.522(7) . ?
C27 H27A 0.9700 . ?
C27 H27B 0.9700 . ?
C27 C28 1.534(6) . ?
C28 H28A 0.9700 . ?
C28 H28B 0.9700 . ?
C29 C30 1.321(6) . ?
C30 H30 0.9300 . ?
C30 C31 1.462(6) . ?
C31 C32 1.413(6) . ?
C31 C36 1.393(6) . ?
C32 H32 0.9300 . ?
C32 C33 1.376(7) . ?
C33 H33 0.9300 . ?
C33 C34 1.385(8) . ?
C34 H34 0.9300 . ?
C34 C35 1.381(7) . ?
C35 H35 0.9300 . ?
C35 C36 1.389(6) . ?
C36 H36 0.9300 . ?
Fe2 P2 2.2458(11) . ?
Fe2 O2 1.959(3) . ?
Fe2 C37 2.116(4) . ?
Fe2 C38 2.205(4) . ?
Fe2 C39 2.189(4) . ?
Fe2 C40 2.104(4) . ?
Fe2 C41 2.098(4) . ?
Fe2 C65 1.727(4) . ?
P2 C52 1.804(4) . ?
P2 C53 1.861(4) . ?
P2 C59 1.856(4) . ?
O2 C47 1.345(5) . ?
C37 C38 1.450(6) . ?
C37 C41 1.420(6) . ?
C37 C42 1.486(6) . ?
C38 C39 1.376(6) . ?
C38 C43 1.509(6) . ?
C39 C40 1.455(6) . ?
C39 C44 1.500(6) . ?
C40 C41 1.423(6) . ?
C40 C45 1.474(6) . ?
C41 C46 1.501(6) . ?
C42 H42A 0.9600 . ?
C42 H42B 0.9600 . ?
C42 H42C 0.9600 . ?
C43 H43A 0.9600 . ?
C43 H43B 0.9600 . ?
C43 H43C 0.9600 . ?
C44 H44A 0.9600 . ?
C44 H44B 0.9600 . ?
C44 H44C 0.9600 . ?
C45 H45A 0.9600 . ?
C45 H45B 0.9600 . ?
C45 H45C 0.9600 . ?
C46 H46A 0.9600 . ?
C46 H46B 0.9600 . ?
C46 H46C 0.9600 . ?
C47 C48 1.397(5) . ?
C47 C52 1.411(6) . ?
C48 H48 0.9300 . ?
C48 C49 1.393(6) . ?
C49 H49 0.9300 . ?
C49 C50 1.389(7) . ?
C50 H50 0.9300 . ?
C50 C51 1.388(6) . ?
C51 H51 0.9300 . ?
C51 C52 1.393(5) . ?
C53 H53 0.9800 . ?
C53 C54 1.549(6) . ?
C53 C58 1.536(6) . ?
C54 H54A 0.9700 . ?
C54 H54B 0.9700 . ?
C54 C55 1.535(6) . ?
C55 H55A 0.9700 . ?
C55 H55B 0.9700 . ?
C55 C56 1.511(7) . ?
C56 H56A 0.9700 . ?
C56 H56B 0.9700 . ?
C56 C57 1.527(8) . ?
C57 H57A 0.9700 . ?
C57 H57B 0.9700 . ?
C57 C58 1.525(6) . ?
C58 H58A 0.9700 . ?
C58 H58B 0.9700 . ?
C59 H59 0.9800 . ?
C59 C60 1.532(6) . ?
C59 C64 1.523(5) . ?
C60 H60A 0.9700 . ?
C60 H60B 0.9700 . ?
C60 C61 1.526(6) . ?
C61 H61A 0.9700 . ?
C61 H61B 0.9700 . ?
C61 C62 1.523(7) . ?
C62 H62A 0.9700 . ?
C62 H62B 0.9700 . ?
C62 C63 1.538(8) . ?
C63 H63A 0.9700 . ?
C63 H63B 0.9700 . ?
C63 C64 1.532(6) . ?
C64 H64A 0.9700 . ?
C64 H64B 0.9700 . ?
C65 C66 1.338(6) . ?
C66 H66 0.9300 . ?
C66 C67 1.465(6) . ?
C67 C68 1.404(7) . ?
C67 C72 1.401(6) . ?
C68 H68 0.9300 . ?
C68 C69 1.381(7) . ?
C69 H69 0.9300 . ?
C69 C70 1.401(8) . ?
C70 H70 0.9300 . ?
C70 C71 1.374(9) . ?
C71 H71 0.9300 . ?
C71 C72 1.371(7) . ?
C72 H72 0.9300 . ?
